data_4070795
loop_
_publ_author_name
'Spiniello, Marisa'
'White, Jonathan M.'

_publ_section_title
;
 Structural Investigations into the \b-Effect of Pentavalent Silicon
;
_journal_issue 5
_journal_name_full Organometallics
_journal_page_first 994
_journal_paper_doi 10.1021/om701017q
_journal_volume 27
_journal_year 2008
_chemical_formula_sum 'C23 H25 N3 O6 Si'
_chemical_formula_weight 467.55
_chemical_name_systematic
;
 ?
;
_space_group_IT_number 7
_symmetry_cell_setting monoclinic
_symmetry_space_group_name_Hall 'P -2yac'
_symmetry_space_group_name_H-M 'P 1 n 1'
_atom_sites_solution_hydrogens geom
_atom_sites_solution_primary direct
_atom_sites_solution_secondary difmap
_audit_creation_method SHELXL-97
_cell_angle_alpha 90.00
_cell_angle_beta 99.72(2)
_cell_angle_gamma 90.00
_cell_formula_units_Z 2
_cell_length_a 9.3410(10)
_cell_length_b 10.4430(10)
_cell_length_c 11.710(4)
_cell_measurement_reflns_used 25
_cell_measurement_temperature 200(2)
_cell_measurement_theta_max 30
_cell_measurement_theta_min 15
_cell_volume 1125.9(4)
_computing_structure_refinement 'SHELXL-97 (Sheldrick, 1997)'
_diffrn_ambient_temperature 200(2)
_diffrn_measured_fraction_theta_full 1.000
_diffrn_measured_fraction_theta_max 1.000
_diffrn_measurement_device_type 'Enraf-Nonius CAD-4 diffractometer'
_diffrn_measurement_method \q2\q
_diffrn_radiation_monochromator graphite
_diffrn_radiation_source 'fine-focus sealed tube'
_diffrn_radiation_type CuK\a
_diffrn_radiation_wavelength 1.54180
_diffrn_reflns_av_R_equivalents 0.0000
_diffrn_reflns_av_sigmaI/netI 0.0225
_diffrn_reflns_limit_h_max 11
_diffrn_reflns_limit_h_min 0
_diffrn_reflns_limit_k_max 13
_diffrn_reflns_limit_k_min 0
_diffrn_reflns_limit_l_max 14
_diffrn_reflns_limit_l_min -14
_diffrn_reflns_number 2466
_diffrn_reflns_theta_full 74.84
_diffrn_reflns_theta_max 74.84
_diffrn_reflns_theta_min 4.23
_exptl_absorpt_coefficient_mu 1.314
_exptl_absorpt_correction_type none
_exptl_crystal_colour yellow
_exptl_crystal_density_diffrn 1.379
_exptl_crystal_density_method 'not measured'
_exptl_crystal_description plate
_exptl_crystal_F_000 492
_exptl_crystal_size_max 0.2
_exptl_crystal_size_mid 0.18
_exptl_crystal_size_min 0.03
_refine_diff_density_max 0.230
_refine_diff_density_min -0.186
_refine_diff_density_rms 0.037
_refine_ls_abs_structure_details 'Flack H D (1983), Acta Cryst. A39, 876-881'
_refine_ls_abs_structure_Flack 0.01(3)
_refine_ls_extinction_coef 0.0010(4)
_refine_ls_extinction_expression Fc^*^=kFc[1+0.001xFc^2^\l^3^/sin(2\q)]^-1/4^
_refine_ls_extinction_method SHELXL
_refine_ls_goodness_of_fit_ref 1.055
_refine_ls_hydrogen_treatment mixed
_refine_ls_matrix_type full
_refine_ls_number_parameters 399
_refine_ls_number_reflns 2466
_refine_ls_number_restraints 2
_refine_ls_restrained_S_all 1.054
_refine_ls_R_factor_all 0.0334
_refine_ls_R_factor_gt 0.0314
_refine_ls_shift/su_max 0.000
_refine_ls_shift/su_mean 0.000
_refine_ls_structure_factor_coef Fsqd
_refine_ls_weighting_details 'calc w=1/[\s^2^(Fo^2^)+(0.0600P)^2^+0.0527P] where P=(Fo^2^+2Fc^2^)/3'
_refine_ls_weighting_scheme calc
_refine_ls_wR_factor_gt 0.0822
_refine_ls_wR_factor_ref 0.0840
_reflns_number_gt 2339
_reflns_number_total 2466
_reflns_threshold_expression >2sigma(I)
_cod_data_source_file om701017q-file002.cif
_cod_data_source_block jmwms10
_cod_depositor_comments
;
The following automatic conversions were performed:

'_symmetry_cell_setting' value 'Monoclinic' changed to 'monoclinic'
according to /home/saulius/struct/CIF-dictionaries/cif_core.dic
dictionary named 'cif_core.dic' version 2.4.1 from 2010-06-29.

Automatic conversion script
Id: cif_fix_values 1715 2011-07-08 13:25:40Z adriana 
;
_cod_original_sg_symbol_H-M 'Pc  '
_cod_database_code 4070795

loop_
_symmetry_equiv_pos_as_xyz
'x, y, z'
'x+1/2, -y, z+1/2'

loop_
_atom_site_label
_atom_site_type_symbol
_atom_site_fract_x
_atom_site_fract_y
_atom_site_fract_z
_atom_site_U_iso_or_equiv
_atom_site_adp_type
_atom_site_occupancy
_atom_site_symmetry_multiplicity
_atom_site_calc_flag
Si Si 0.72419(7) -0.18718(6) 0.29640(6) 0.03354(15) Uani 1 1 d
O1 O 0.39904(19) -0.26371(15) 0.18901(16) 0.0360(4) Uani 1 1 d
O2 O 0.2401(3) -0.18770(18) 0.2959(3) 0.0529(5) Uani 1 1 d
O3 O 0.4856(3) -0.7169(2) 0.1668(2) 0.0590(6) Uani 1 1 d
O4 O 0.3184(3) -0.8473(2) 0.1967(3) 0.0645(6) Uani 1 1 d
O5 O -0.0505(3) -0.7060(3) 0.4067(3) 0.0689(7) Uani 1 1 d
O6 O -0.0511(3) -0.5096(3) 0.4651(2) 0.0628(6) Uani 1 1 d
N1 N 0.8403(3) -0.0454(2) 0.1151(2) 0.0448(5) Uani 1 1 d
N2 N 0.3741(3) -0.7412(2) 0.1997(2) 0.0425(5) Uani 1 1 d
N3 N -0.0040(3) -0.5959(3) 0.4122(2) 0.0479(6) Uani 1 1 d
C1 C 0.9248(3) -0.1496(3) 0.0829(2) 0.0407(6) Uani 1 1 d
C2 C 1.0358(3) -0.1305(4) 0.0222(3) 0.0530(8) Uani 1 1 d
C3 C 1.1072(4) -0.2352(4) -0.0204(3) 0.0613(9) Uani 1 1 d
C4 C 1.0639(3) -0.3554(4) -0.0033(2) 0.0529(8) Uani 1 1 d
C5 C 0.9511(3) -0.3804(3) 0.0608(2) 0.0406(6) Uani 1 1 d
C6 C 0.9052(3) -0.5076(3) 0.0774(2) 0.0470(7) Uani 1 1 d
C7 C 0.7990(3) -0.5312(3) 0.1403(3) 0.0464(6) Uani 1 1 d
C8 C 0.7411(3) -0.4290(3) 0.1970(2) 0.0392(5) Uani 1 1 d
C9 C 0.7816(3) -0.3024(2) 0.1872(2) 0.0335(5) Uani 1 1 d
C10 C 0.8840(3) -0.2763(3) 0.1109(2) 0.0345(5) Uani 1 1 d
C11 C 0.7190(4) -0.0201(4) 0.0193(3) 0.0590(9) Uani 1 1 d
C12 C 0.9226(6) 0.0722(4) 0.1457(5) 0.0759(12) Uani 1 1 d
C13 C 0.8806(4) -0.0960(4) 0.3782(3) 0.0510(7) Uani 1 1 d
C14 C 0.6636(3) -0.2898(3) 0.4115(3) 0.0432(6) Uani 1 1 d
C15 C 0.5618(3) -0.0807(3) 0.2470(2) 0.0383(5) Uani 1 1 d
C16 C 0.4389(3) -0.1336(2) 0.1587(2) 0.0383(5) Uani 1 1 d
C17 C 0.2980(3) -0.2742(2) 0.2547(2) 0.0350(5) Uani 1 1 d
C18 C 0.2614(3) -0.4130(2) 0.2728(2) 0.0327(5) Uani 1 1 d
C19 C 0.3354(3) -0.5108(2) 0.2276(2) 0.0326(5) Uani 1 1 d
C20 C 0.2945(3) -0.6360(2) 0.2454(2) 0.0341(5) Uani 1 1 d
C21 C 0.1849(3) -0.6663(2) 0.3053(2) 0.0374(5) Uani 1 1 d
C22 C 0.1153(3) -0.5667(3) 0.3493(2) 0.0366(5) Uani 1 1 d
C23 C 0.1523(3) -0.4399(3) 0.3351(2) 0.0346(5) Uani 1 1 d
H2 H 1.052(5) -0.037(4) 0.000(4) 0.069(12) Uiso 1 1 d
H3 H 1.201(5) -0.204(4) -0.065(4) 0.066(11) Uiso 1 1 d
H4 H 1.127(6) -0.427(5) -0.042(4) 0.092(15) Uiso 1 1 d
H6 H 0.958(5) -0.573(4) 0.033(4) 0.078(13) Uiso 1 1 d
H7 H 0.765(4) -0.615(4) 0.145(3) 0.054(9) Uiso 1 1 d
H8 H 0.672(3) -0.450(3) 0.247(2) 0.032(7) Uiso 1 1 d
H11A H 0.662(5) 0.052(5) 0.042(4) 0.079(13) Uiso 1 1 d
H11B H 0.657(4) -0.100(3) 0.009(3) 0.043(8) Uiso 1 1 d
H11C H 0.759(5) 0.002(5) -0.052(5) 0.085(14) Uiso 1 1 d
H12A H 0.863(6) 0.119(5) 0.185(5) 0.084(15) Uiso 1 1 d
H12B H 0.942(5) 0.119(5) 0.075(4) 0.079(14) Uiso 1 1 d
H12C H 1.026(7) 0.054(5) 0.211(6) 0.112(18) Uiso 1 1 d
H13A H 0.860(6) -0.007(5) 0.366(4) 0.083(14) Uiso 1 1 d
H13B H 0.971(5) -0.102(4) 0.348(4) 0.072(12) Uiso 1 1 d
H13C H 0.892(7) -0.124(6) 0.458(7) 0.13(2) Uiso 1 1 d
H14A H 0.573(4) -0.347(3) 0.381(3) 0.056(10) Uiso 1 1 d
H14B H 0.641(4) -0.244(4) 0.474(3) 0.057(10) Uiso 1 1 d
H14C H 0.734(5) -0.346(4) 0.445(4) 0.069(12) Uiso 1 1 d
H15A H 0.528(3) -0.056(3) 0.321(3) 0.044(8) Uiso 1 1 d
H15B H 0.600(5) -0.006(4) 0.211(4) 0.062(11) Uiso 1 1 d
H16A H 0.347(4) -0.081(3) 0.152(3) 0.042(8) Uiso 1 1 d
H16B H 0.478(3) -0.147(3) 0.084(3) 0.036(7) Uiso 1 1 d
H19 H 0.416(3) -0.491(3) 0.186(3) 0.034(7) Uiso 1 1 d
H21 H 0.155(5) -0.756(4) 0.320(4) 0.066(11) Uiso 1 1 d
H23 H 0.105(3) -0.383(3) 0.363(2) 0.031(7) Uiso 1 1 d

loop_
_atom_site_aniso_label
_atom_site_aniso_U_11
_atom_site_aniso_U_22
_atom_site_aniso_U_33
_atom_site_aniso_U_23
_atom_site_aniso_U_13
_atom_site_aniso_U_12
Si 0.0303(3) 0.0341(3) 0.0365(3) -0.0021(3) 0.0064(2) 0.0003(3)
O1 0.0345(8) 0.0269(7) 0.0477(9) -0.0012(7) 0.0105(7) -0.0008(7)
O2 0.0587(13) 0.0365(9) 0.0702(12) -0.0089(10) 0.0298(11) 0.0023(9)
O3 0.0586(14) 0.0466(11) 0.0791(16) -0.0047(11) 0.0329(13) 0.0094(10)
O4 0.0738(15) 0.0295(9) 0.0933(18) -0.0060(10) 0.0228(14) 0.0016(10)
O5 0.0597(14) 0.0669(16) 0.0866(18) 0.0121(13) 0.0310(14) -0.0143(12)
O6 0.0571(13) 0.0774(16) 0.0620(13) 0.0115(11) 0.0329(11) 0.0141(12)
N1 0.0397(11) 0.0421(12) 0.0526(13) 0.0096(10) 0.0080(10) -0.0025(10)
N2 0.0485(13) 0.0311(10) 0.0484(12) 0.0008(9) 0.0092(10) 0.0056(9)
N3 0.0389(12) 0.0608(15) 0.0456(12) 0.0125(11) 0.0118(10) 0.0029(11)
C1 0.0316(11) 0.0535(15) 0.0357(12) 0.0068(11) 0.0019(10) 0.0005(11)
C2 0.0390(14) 0.076(2) 0.0449(15) 0.0122(15) 0.0096(12) -0.0036(14)
C3 0.0389(15) 0.101(3) 0.0459(16) 0.0070(17) 0.0133(13) 0.0026(17)
C4 0.0382(14) 0.085(2) 0.0359(13) -0.0054(14) 0.0063(11) 0.0169(15)
C5 0.0337(12) 0.0569(16) 0.0286(11) -0.0036(11) -0.0020(9) 0.0102(12)
C6 0.0459(15) 0.0529(16) 0.0389(13) -0.0101(12) -0.0022(12) 0.0172(13)
C7 0.0475(15) 0.0390(13) 0.0486(15) -0.0077(12) -0.0035(12) 0.0037(12)
C8 0.0352(12) 0.0384(13) 0.0432(13) -0.0016(10) 0.0042(11) 0.0013(10)
C9 0.0282(12) 0.0373(12) 0.0345(12) 0.0008(9) 0.0040(10) 0.0014(9)
C10 0.0275(11) 0.0451(13) 0.0295(11) 0.0001(9) 0.0005(9) 0.0043(10)
C11 0.0476(16) 0.071(2) 0.0589(18) 0.0280(16) 0.0107(15) 0.0142(16)
C12 0.082(3) 0.052(2) 0.099(3) -0.003(2) 0.032(3) -0.024(2)
C13 0.0423(15) 0.0579(18) 0.0510(17) -0.0104(14) 0.0028(13) -0.0095(14)
C14 0.0421(15) 0.0476(15) 0.0412(14) 0.0026(13) 0.0110(12) 0.0025(13)
C15 0.0354(12) 0.0306(11) 0.0494(14) -0.0030(10) 0.0087(11) -0.0010(9)
C16 0.0367(12) 0.0282(11) 0.0493(14) 0.0028(10) 0.0053(11) -0.0003(10)
C17 0.0331(11) 0.0316(11) 0.0397(12) -0.0050(9) 0.0045(9) 0.0003(9)
C18 0.0323(12) 0.0332(11) 0.0319(11) -0.0032(8) 0.0038(9) -0.0002(9)
C19 0.0304(11) 0.0322(11) 0.0351(11) -0.0005(9) 0.0054(9) -0.0016(9)
C20 0.0336(11) 0.0314(11) 0.0364(12) -0.0016(9) 0.0035(9) 0.0009(10)
C21 0.0371(13) 0.0358(12) 0.0381(12) 0.0055(10) 0.0029(11) -0.0037(9)
C22 0.0310(12) 0.0475(14) 0.0311(10) 0.0042(10) 0.0049(9) -0.0002(10)
C23 0.0307(11) 0.0416(13) 0.0314(11) -0.0021(10) 0.0052(9) 0.0055(10)

loop_
_atom_type_symbol
_atom_type_description
_atom_type_scat_dispersion_real
_atom_type_scat_dispersion_imag
_atom_type_scat_source
C C 0.0181 0.0091 'International Tables Vol C Tables 4.2.6.8 and 6.1.1.4'
H H 0.0000 0.0000 'International Tables Vol C Tables 4.2.6.8 and 6.1.1.4'
N N 0.0311 0.0180 'International Tables Vol C Tables 4.2.6.8 and 6.1.1.4'
O O 0.0492 0.0322 'International Tables Vol C Tables 4.2.6.8 and 6.1.1.4'
Si Si 0.2541 0.3302 'International Tables Vol C Tables 4.2.6.8 and 6.1.1.4'

loop_
_geom_angle_atom_site_label_1
_geom_angle_atom_site_label_2
_geom_angle_atom_site_label_3
_geom_angle
C13 Si C14 103.11(16)
C13 Si C15 111.99(14)
C14 Si C15 103.38(13)
C13 Si C9 112.54(14)
C14 Si C9 105.94(12)
C15 Si C9 118.05(12)
C17 O1 C16 117.01(19)
C1 N1 C12 114.4(3)
C1 N1 C11 108.8(3)
C12 N1 C11 109.9(3)
O3 N2 O4 124.9(2)
O3 N2 C20 118.5(2)
O4 N2 C20 116.6(2)
O6 N3 O5 124.4(3)
O6 N3 C22 118.1(3)
O5 N3 C22 117.4(3)
C2 C1 C10 120.6(3)
C2 C1 N1 121.7(3)
C10 C1 N1 117.6(2)
C1 C2 C3 120.9(3)
C1 C2 H2 116(3)
C3 C2 H2 123(3)
C4 C3 C2 119.9(3)
C4 C3 H3 127(2)
C2 C3 H3 113(2)
C3 C4 C5 121.3(3)
C3 C4 H4 112(3)
C5 C4 H4 126(3)
C4 C5 C6 120.9(3)
C4 C5 C10 119.6(3)
C6 C5 C10 119.4(2)
C7 C6 C5 120.7(3)
C7 C6 H6 127(3)
C5 C6 H6 112(3)
C6 C7 C8 119.5(3)
C6 C7 H7 119(2)
C8 C7 H7 121(2)
C9 C8 C7 123.4(3)
C9 C8 H8 119.1(17)
C7 C8 H8 117.4(18)
C8 C9 C10 116.8(2)
C8 C9 Si 115.9(2)
C10 C9 Si 126.20(19)
C5 C10 C1 117.2(2)
C5 C10 C9 119.6(2)
C1 C10 C9 123.2(2)
N1 C11 H11A 108(3)
N1 C11 H11B 107(2)
H11A C11 H11B 110(3)
N1 C11 H11C 109(3)
H11A C11 H11C 110(4)
H11B C11 H11C 112(4)
N1 C12 H12A 104(3)
N1 C12 H12B 111(3)
H12A C12 H12B 111(4)
N1 C12 H12C 112(3)
H12A C12 H12C 105(5)
H12B C12 H12C 113(4)
Si C13 H13A 107(3)
Si C13 H13B 116(3)
H13A C13 H13B 100(4)
Si C13 H13C 107(4)
H13A C13 H13C 115(5)
H13B C13 H13C 112(5)
Si C14 H14A 114(2)
Si C14 H14B 114(2)
H14A C14 H14B 107(3)
Si C14 H14C 113(3)
H14A C14 H14C 105(3)
H14B C14 H14C 104(4)
C16 C15 Si 118.07(18)
C16 C15 H15A 111.6(19)
Si C15 H15A 103.7(19)
C16 C15 H15B 107(2)
Si C15 H15B 105(2)
H15A C15 H15B 111(3)
O1 C16 C15 111.5(2)
O1 C16 H16A 105.8(18)
C15 C16 H16A 113.2(18)
O1 C16 H16B 102.9(17)
C15 C16 H16B 107.6(17)
H16A C16 H16B 115(3)
O2 C17 O1 126.1(2)
O2 C17 C18 122.7(2)
O1 C17 C18 111.2(2)
C23 C18 C19 120.8(3)
C23 C18 C17 118.3(2)
C19 C18 C17 120.9(2)
C18 C19 C20 118.0(2)
C18 C19 H19 120.6(17)
C20 C19 H19 121.4(17)
C21 C20 C19 122.8(2)
C21 C20 N2 118.5(2)
C19 C20 N2 118.6(2)
C22 C21 C20 117.2(2)
C22 C21 H21 119(2)
C20 C21 H21 124(2)
C21 C22 C23 122.5(2)
C21 C22 N3 118.6(2)
C23 C22 N3 119.0(2)
C18 C23 C22 118.6(2)
C18 C23 H23 123(2)
C22 C23 H23 118(2)

loop_
_geom_bond_atom_site_label_1
_geom_bond_atom_site_label_2
_geom_bond_distance
Si C13 1.867(3)
Si C14 1.881(3)
Si C15 1.891(3)
Si C9 1.898(3)
O1 C17 1.319(3)
O1 C16 1.468(3)
O2 C17 1.195(3)
O3 N2 1.197(3)
O4 N2 1.222(3)
O5 N3 1.227(4)
O6 N3 1.218(4)
N1 C1 1.432(4)
N1 C12 1.461(4)
N1 C11 1.478(4)
N2 C20 1.476(3)
N3 C22 1.468(3)
C1 C2 1.367(4)
C1 C10 1.430(4)
C2 C3 1.415(6)
C2 H2 1.03(4)
C3 C4 1.344(6)
C3 H3 1.14(4)
C4 C5 1.418(4)
C4 H4 1.09(5)
C5 C6 1.420(5)
C5 C10 1.429(4)
C6 C7 1.353(5)
C6 H6 1.03(5)
C7 C8 1.412(4)
C7 H7 0.94(4)
C8 C9 1.385(4)
C8 H8 0.97(3)
C9 C10 1.440(4)
C11 H11A 0.98(5)
C11 H11B 1.01(4)
C11 H11C 1.00(5)
C12 H12A 0.92(5)
C12 H12B 1.01(5)
C12 H12C 1.15(7)
C13 H13A 0.96(5)
C13 H13B 0.97(5)
C13 H13C 0.97(7)
C14 H14A 1.05(4)
C14 H14B 0.93(4)
C14 H14C 0.92(5)
C15 C16 1.514(4)
C15 H15A 1.01(4)
C15 H15B 0.98(4)
C16 H16A 1.01(3)
C16 H16B 1.02(3)
C17 C18 1.512(3)
C18 C23 1.379(4)
C18 C19 1.387(3)
C19 C20 1.387(3)
C19 H19 0.99(3)
C20 C21 1.373(4)
C21 C22 1.373(4)
C21 H21 1.00(4)
C22 C23 1.385(4)
C23 H23 0.84(3)

loop_
_geom_torsion_atom_site_label_1
_geom_torsion_atom_site_label_2
_geom_torsion_atom_site_label_3
_geom_torsion_atom_site_label_4
_geom_torsion
C12 N1 C1 C2 -36.1(4)
C11 N1 C1 C2 87.2(3)
C12 N1 C1 C10 147.4(3)
C11 N1 C1 C10 -89.3(3)
C10 C1 C2 C3 3.8(4)
N1 C1 C2 C3 -172.7(3)
C1 C2 C3 C4 1.4(5)
C2 C3 C4 C5 -2.5(5)
C3 C4 C5 C6 179.4(3)
C3 C4 C5 C10 -1.5(4)
C4 C5 C6 C7 178.9(2)
C10 C5 C6 C7 -0.2(4)
C5 C6 C7 C8 -4.7(4)
C6 C7 C8 C9 3.6(4)
C7 C8 C9 C10 2.6(4)
C7 C8 C9 Si -166.4(2)
C13 Si C9 C8 125.1(2)
C14 Si C9 C8 13.2(3)
C15 Si C9 C8 -102.0(2)
C13 Si C9 C10 -42.6(3)
C14 Si C9 C10 -154.6(2)
C15 Si C9 C10 90.3(2)
C4 C5 C10 C1 6.4(3)
C6 C5 C10 C1 -174.5(2)
C4 C5 C10 C9 -172.8(2)
C6 C5 C10 C9 6.4(3)
C2 C1 C10 C5 -7.6(4)
N1 C1 C10 C5 169.0(2)
C2 C1 C10 C9 171.6(2)
N1 C1 C10 C9 -11.8(3)
C8 C9 C10 C5 -7.4(3)
Si C9 C10 C5 160.25(19)
C8 C9 C10 C1 173.5(2)
Si C9 C10 C1 -18.9(3)
C13 Si C15 C16 167.2(2)
C14 Si C15 C16 -82.5(2)
C9 Si C15 C16 34.1(3)
C17 O1 C16 C15 90.0(3)
Si C15 C16 O1 46.2(3)
C16 O1 C17 O2 -3.3(4)
C16 O1 C17 C18 176.46(19)
O2 C17 C18 C23 2.9(4)
O1 C17 C18 C23 -176.9(2)
O2 C17 C18 C19 -177.2(3)
O1 C17 C18 C19 3.0(3)
C23 C18 C19 C20 1.1(3)
C17 C18 C19 C20 -178.8(2)
C18 C19 C20 C21 0.0(4)
C18 C19 C20 N2 -178.9(2)
O3 N2 C20 C21 -166.4(3)
O4 N2 C20 C21 14.9(4)
O3 N2 C20 C19 12.6(4)
O4 N2 C20 C19 -166.1(2)
C19 C20 C21 C22 -0.5(4)
N2 C20 C21 C22 178.4(2)
C20 C21 C22 C23 -0.1(4)
C20 C21 C22 N3 179.0(2)
O6 N3 C22 C21 169.5(3)
O5 N3 C22 C21 -11.2(4)
O6 N3 C22 C23 -11.3(4)
O5 N3 C22 C23 168.0(3)
C19 C18 C23 C22 -1.7(3)
C17 C18 C23 C22 178.2(2)
C21 C22 C23 C18 1.2(4)
N3 C22 C23 C18 -178.0(2)
